data_7017139
loop_
_publ_author_name
'Andrews, Philip C.'
'Gee, William J.'
'Junk, Peter C.'
'Maclellan, Jonathan G.'

_publ_section_title
;
 Systematic study of the formation of the lanthanoid cubane cluster motif
 mediated by steric modification of diketonate ligands.
;
_journal_issue 45
_journal_name_full 'Dalton transactions (Cambridge, England : 2003)'
_journal_page_first 12169
_journal_page_last 12179
_journal_paper_doi 10.1039/c1dt10580a
_journal_volume 40
_journal_year 2011
_chemical_formula_moiety 'C104 H104 Er4 O28, 0.25(C7 H8), 0.375(C7 H8)'
_chemical_formula_sum 'C108.38 H111 Er4 O28'
_chemical_formula_weight 2530.51
_chemical_name_systematic
;
?
;
_space_group_IT_number 2
_symmetry_cell_setting triclinic
_symmetry_space_group_name_Hall '-P 1'
_symmetry_space_group_name_H-M 'P -1'
_atom_sites_solution_hydrogens geom
_atom_sites_solution_primary direct
_atom_sites_solution_secondary difmap
_audit_creation_method SHELXL-97
_cell_angle_alpha 82.956(5)
_cell_angle_beta 76.190(16)
_cell_angle_gamma 86.901(24)
_cell_formula_units_Z 2
_cell_length_a 15.585(5)
_cell_length_b 17.398(4)
_cell_length_c 23.610(5)
_cell_measurement_reflns_used 59802
_cell_measurement_temperature 123(2)
_cell_measurement_theta_max 25.0
_cell_measurement_theta_min 1.29
_cell_volume 6168(3)
_computing_cell_refinement 'XDS (Kabsch, 1993)'
_computing_data_collection 'Blu-Ice (McPhillips et al, 2002)'
_computing_data_reduction 'XDS (Kabsch, 1993)'
_computing_molecular_graphics X-SEED
_computing_publication_material 'XCIF V6.12 (BrukerAXS, 2001).'
_computing_structure_refinement 'SHELXL-97 (Sheldrick, 1997)'
_computing_structure_solution 'SHELXS-97 (Sheldrick, 1990)'
_diffrn_ambient_temperature 123(2)
_diffrn_measured_fraction_theta_full 0.930
_diffrn_measured_fraction_theta_max 0.930
_diffrn_measurement_device_type 'ADSC Quantum 210r'
_diffrn_measurement_method 'scans in phi'
_diffrn_radiation_monochromator silicon
_diffrn_radiation_source 'Australian synchrotron MX1'
_diffrn_radiation_type synchrotron
_diffrn_radiation_wavelength 0.77487
_diffrn_reflns_av_R_equivalents 0.0510
_diffrn_reflns_av_sigmaI/netI 0.0408
_diffrn_reflns_limit_h_max 16
_diffrn_reflns_limit_h_min -16
_diffrn_reflns_limit_k_max 18
_diffrn_reflns_limit_k_min -18
_diffrn_reflns_limit_l_max 25
_diffrn_reflns_limit_l_min -25
_diffrn_reflns_number 59802
_diffrn_reflns_theta_full 25.00
_diffrn_reflns_theta_max 25.00
_diffrn_reflns_theta_min 1.29
_diffrn_standards_number 0
_exptl_absorpt_coefficient_mu 2.757
_exptl_absorpt_correction_T_max 0.9730
_exptl_absorpt_correction_T_min 0.9469
_exptl_absorpt_correction_type multi-scan
_exptl_absorpt_process_details SADABS
_exptl_crystal_colour yellow
_exptl_crystal_density_diffrn 1.363
_exptl_crystal_density_method 'not measured'
_exptl_crystal_description prismatic
_exptl_crystal_F_000 2515
_exptl_crystal_size_max 0.02
_exptl_crystal_size_mid 0.01
_exptl_crystal_size_min 0.01
_refine_diff_density_max 2.398
_refine_diff_density_min -2.433
_refine_diff_density_rms 0.239
_refine_ls_extinction_method none
_refine_ls_goodness_of_fit_ref 1.063
_refine_ls_hydrogen_treatment constr
_refine_ls_matrix_type fullcycle
_refine_ls_number_parameters 498
_refine_ls_number_reflns 15564
_refine_ls_number_restraints 23
_refine_ls_restrained_S_all 1.116
_refine_ls_R_factor_all 0.1014
_refine_ls_R_factor_gt 0.0860
_refine_ls_shift/su_max 0.000
_refine_ls_shift/su_mean 0.000
_refine_ls_structure_factor_coef Fsqd
_refine_ls_weighting_details 'calc w=1/[\s^2^(Fo^2^)+(0.1303P)^2^+136.3708P] where P=(Fo^2^+2Fc^2^)/3'
_refine_ls_weighting_scheme calc
_refine_ls_wR_factor_gt 0.2360
_refine_ls_wR_factor_ref 0.2486
_reflns_number_gt 12629
_reflns_number_total 15564
_reflns_threshold_expression >2sigma(I)
_cod_data_source_file c1dt10580a.txt
_cod_data_source_block wg3
_cod_database_code 7017139

loop_
_symmetry_equiv_pos_as_xyz
'x, y, z'
'-x, -y, -z'

loop_
_atom_site_label
_atom_site_type_symbol
_atom_site_fract_x
_atom_site_fract_y
_atom_site_fract_z
_atom_site_U_iso_or_equiv
_atom_site_adp_type
_atom_site_occupancy
_atom_site_symmetry_multiplicity
_atom_site_calc_flag
_atom_site_refinement_flags
_atom_site_disorder_assembly
_atom_site_disorder_group
Er1 Er 0.98664(5) 0.62210(4) 0.26260(3) 0.041 Uani 1 1 d . . .
Er2 Er 0.77083(5) 0.66821(4) 0.34260(3) 0.036 Uani 1 1 d . . .
Er3 Er 0.89092(7) 0.80621(5) 0.20986(4) 0.057 Uani 1 1 d . . .
Er4 Er 0.93878(5) 0.80026(4) 0.34935(3) 0.033 Uani 1 1 d . . .
O1 O 0.8526(8) 0.6799(6) 0.2455(5) 0.046 Uani 1 1 d . . .
O2 O 0.9153(7) 0.6675(5) 0.3506(4) 0.035 Uani 1 1 d . . .
O3 O 0.9980(8) 0.7558(6) 0.2580(5) 0.048 Uani 1 1 d . . .
O4 O 0.8147(8) 0.7953(6) 0.3089(5) 0.042 Uani 1 1 d . . .
O5 O 1.1336(8) 0.6406(7) 0.2444(5) 0.051 Uiso 1 1 d . . .
C1 C 1.1952(12) 0.5962(11) 0.2575(8) 0.058 Uiso 1 1 d D . .
C2 C 1.2915(14) 0.6114(14) 0.2308(11) 0.089 Uiso 1 1 d D . .
H2A H 1.3063 0.6642 0.2363 0.106 Uiso 1 1 calc R . .
H2B H 1.3065 0.6058 0.1883 0.106 Uiso 1 1 calc R . .
C3 C 1.3404(16) 0.5501(14) 0.2640(12) 0.091 Uiso 1 1 d D . .
H3A H 1.3632 0.5734 0.2936 0.110 Uiso 1 1 calc R . .
H3B H 1.3909 0.5276 0.2365 0.110 Uiso 1 1 calc R . .
C4 C 1.2735(16) 0.4866(15) 0.2946(13) 0.098 Uiso 1 1 d D . .
H4A H 1.2810 0.4415 0.2718 0.118 Uiso 1 1 calc R . .
H4B H 1.2803 0.4689 0.3348 0.118 Uiso 1 1 calc R . .
C5 C 1.1857(12) 0.5267(11) 0.2958(8) 0.057 Uiso 1 1 d D . .
C6 C 1.1033(10) 0.4968(10) 0.3297(7) 0.045 Uiso 1 1 d D . .
O6 O 1.0300(8) 0.5342(7) 0.3321(5) 0.049 Uiso 1 1 d . . .
C7 C 1.1017(10) 0.4165(9) 0.3610(7) 0.039 Uiso 1 1 d . . .
C8 C 1.1024(13) 0.3538(12) 0.3292(9) 0.060 Uiso 1 1 d . . .
H8 H 1.1074 0.3631 0.2881 0.072 Uiso 1 1 calc R . .
C9 C 1.0960(13) 0.2779(12) 0.3564(9) 0.060 Uiso 1 1 d . . .
H9 H 1.0938 0.2361 0.3344 0.072 Uiso 1 1 calc R . .
C10 C 1.0927(11) 0.2639(11) 0.4155(8) 0.047 Uiso 1 1 d . . .
H10 H 1.0896 0.2123 0.4342 0.056 Uiso 1 1 calc R . .
C11 C 1.0940(10) 0.3259(9) 0.4485(7) 0.041 Uiso 1 1 d . . .
H11 H 1.0906 0.3160 0.4894 0.049 Uiso 1 1 calc R . .
C12 C 1.1001(10) 0.4024(9) 0.4207(7) 0.037 Uiso 1 1 d . . .
O7 O 1.1038(7) 0.4651(7) 0.4500(5) 0.046 Uiso 1 1 d . . .
C13 C 1.1013(13) 0.4533(11) 0.5103(8) 0.054 Uiso 1 1 d . . .
H13A H 1.0488 0.4241 0.5310 0.081 Uiso 1 1 calc R . .
H13B H 1.0990 0.5036 0.5255 0.081 Uiso 1 1 calc R . .
H13C H 1.1545 0.4241 0.5164 0.081 Uiso 1 1 calc R . .
O8 O 1.0094(8) 0.6734(7) 0.1626(5) 0.049 Uiso 1 1 d . . .
C14 C 1.0206(15) 0.6371(12) 0.1195(9) 0.073 Uiso 1 1 d D . .
C15 C 1.027(2) 0.6810(14) 0.0592(11) 0.103 Uiso 1 1 d D . .
H15A H 1.0757 0.7178 0.0489 0.123 Uiso 1 1 calc R . .
H15B H 0.9708 0.7096 0.0570 0.123 Uiso 1 1 calc R . .
C16 C 1.044(2) 0.6161(18) 0.0191(12) 0.129 Uiso 1 1 d D . .
H16A H 1.0818 0.6344 -0.0198 0.155 Uiso 1 1 calc R . .
H16B H 0.9882 0.5974 0.0138 0.155 Uiso 1 1 calc R . .
C17 C 1.093(3) 0.551(2) 0.0516(14) 0.188 Uiso 1 1 d D . .
H17A H 1.0816 0.4992 0.0420 0.225 Uiso 1 1 calc R . .
H17B H 1.1576 0.5589 0.0417 0.225 Uiso 1 1 calc R . .
C18 C 1.053(2) 0.5600(14) 0.1157(11) 0.111 Uiso 1 1 d D A .
C19 C 1.0583(18) 0.4972(9) 0.1613(11) 0.104 Uiso 1 1 d D . .
O9 O 1.0177(8) 0.5194(7) 0.2135(5) 0.050 Uiso 1 1 d . A .
C20 C 1.0726(18) 0.4312(18) 0.1547(19) 0.116 Uiso 0.50 1 d PG A 1
C21 C 1.0186(17) 0.370(2) 0.1550(18) 0.116 Uiso 0.50 1 d PG A 1
H21 H 0.9591 0.3800 0.1523 0.139 Uiso 0.50 1 calc PR A 1
C22 C 1.052(2) 0.294(2) 0.1594(16) 0.116 Uiso 0.50 1 d PG A 1
H22 H 1.0147 0.2525 0.1596 0.139 Uiso 0.50 1 calc PR A 1
C23 C 1.139(2) 0.2796(15) 0.1634(19) 0.116 Uiso 0.50 1 d PG A 1
H23 H 1.1612 0.2279 0.1664 0.139 Uiso 0.50 1 calc PR A 1
C24 C 1.1927(19) 0.3408(14) 0.1630(14) 0.116 Uiso 0.50 1 d PG A 1
H24 H 1.2522 0.3308 0.1658 0.139 Uiso 0.50 1 calc PR A 1
C25 C 1.1597(17) 0.4166(14) 0.1587(13) 0.116 Uiso 0.50 1 d PGD A 1
C26 C 1.328(2) 0.463(2) 0.122(2) 0.116 Uiso 0.50 1 d PGD A 1
H26A H 1.3448 0.4845 0.0804 0.173 Uiso 0.50 1 calc PR A 1
H26B H 1.3529 0.4099 0.1259 0.173 Uiso 0.50 1 calc PR A 1
H26C H 1.3511 0.4948 0.1457 0.173 Uiso 0.50 1 calc PR A 1
C20A C 1.1014(3) 0.4158(2) 0.1614(2) 0.074 Uiso 0.50 1 d PGD A 2
C21A C 1.0481(4) 0.3520(2) 0.1689(3) 0.074 Uiso 0.50 1 d PGD A 2
C22A C 1.0848(4) 0.2776(2) 0.1729(3) 0.074 Uiso 0.50 1 d PG A 2
H22A H 1.0484 0.2340 0.1781 0.089 Uiso 0.50 1 calc PR A 2
C23A C 1.1749(4) 0.2668(3) 0.1695(3) 0.074 Uiso 0.50 1 d PG A 2
H23A H 1.2000 0.2159 0.1723 0.089 Uiso 0.50 1 calc PR A 2
C24A C 1.2282(4) 0.3305(3) 0.1621(3) 0.074 Uiso 0.50 1 d PG A 2
H24A H 1.2897 0.3232 0.1597 0.089 Uiso 0.50 1 calc PR A 2
C25A C 1.1914(3) 0.4050(3) 0.1580(3) 0.074 Uiso 0.50 1 d PG A 2
H25A H 1.2278 0.4486 0.1529 0.089 Uiso 0.50 1 calc PR A 2
O11 O 0.8441(2) 0.54896(17) 0.31421(16) 0.044 Uiso 1 1 d G . .
C27 C 0.8284(3) 0.47831(16) 0.34136(18) 0.047 Uiso 1 1 d G . .
C28 C 0.8817(3) 0.40966(17) 0.3136(2) 0.058 Uiso 1 1 d G . .
H28A H 0.8583 0.3949 0.2811 0.070 Uiso 1 1 calc R . .
H28B H 0.9450 0.4216 0.2989 0.070 Uiso 1 1 calc R . .
C29 C 0.8673(14) 0.3459(13) 0.3659(9) 0.069 Uiso 1 1 d . . .
H29A H 0.9123 0.3477 0.3890 0.082 Uiso 1 1 calc R . .
H29B H 0.8694 0.2939 0.3526 0.082 Uiso 1 1 calc R . .
C30 C 0.7739(14) 0.3659(12) 0.4022(10) 0.065 Uiso 1 1 d . . .
H30A H 0.7277 0.3416 0.3885 0.078 Uiso 1 1 calc R . .
H30B H 0.7681 0.3484 0.4445 0.078 Uiso 1 1 calc R . .
C31 C 0.7672(11) 0.4541(10) 0.3914(7) 0.044 Uiso 1 1 d . . .
C32 C 0.7139(10) 0.5050(9) 0.4269(7) 0.035 Uiso 1 1 d . . .
O12 O 0.7216(7) 0.5787(6) 0.4181(5) 0.038 Uiso 1 1 d . . .
C33 C 0.6499(3) 0.4755(2) 0.48456(18) 0.042 Uiso 1 1 d G . .
C34 C 0.6498(3) 0.5086(2) 0.53366(17) 0.051 Uiso 1 1 d G . .
H34 H 0.6913 0.5476 0.5312 0.062 Uiso 1 1 calc R . .
C35 C 0.5919(13) 0.4881(12) 0.5875(9) 0.064 Uiso 1 1 d . . .
H35 H 0.5945 0.5100 0.6219 0.077 Uiso 1 1 calc R . .
C36 C 0.5295(15) 0.4328(13) 0.5877(10) 0.073 Uiso 1 1 d . . .
H36 H 0.4885 0.4172 0.6236 0.088 Uiso 1 1 calc R . .
C37 C 0.5253(14) 0.4008(12) 0.5389(9) 0.062 Uiso 1 1 d . . .
H37 H 0.4813 0.3640 0.5414 0.074 Uiso 1 1 calc R . .
C38 C 0.5855(3) 0.4212(2) 0.4840(2) 0.053 Uiso 1 1 d G . .
O13 O 0.5828(3) 0.3946(2) 0.4339(2) 0.062 Uiso 1 1 d G . .
C39 C 0.5214(4) 0.3324(2) 0.4347(3) 0.082 Uiso 1 1 d G . .
H39A H 0.5460 0.2825 0.4485 0.123 Uiso 1 1 calc R . .
H39B H 0.5133 0.3308 0.3950 0.123 Uiso 1 1 calc R . .
H39C H 0.4643 0.3428 0.4612 0.123 Uiso 1 1 calc R . .
O14 O 0.6695(8) 0.6400(8) 0.2906(6) 0.058 Uiso 1 1 d . . .
C40 C 0.6018(12) 0.6817(11) 0.2813(8) 0.054 Uiso 1 1 d . . .
C41 C 0.5635(3) 0.6710(3) 0.2288(2) 0.090 Uiso 1 1 d G . .
H41A H 0.5463 0.6170 0.2291 0.108 Uiso 1 1 calc R . .
H41B H 0.6040 0.6884 0.1908 0.108 Uiso 1 1 calc R . .
C42 C 0.482(2) 0.7271(17) 0.2442(14) 0.104 Uiso 1 1 d . . .
H42A H 0.4707 0.7547 0.2072 0.125 Uiso 1 1 calc R . .
H42B H 0.4291 0.6959 0.2634 0.125 Uiso 1 1 calc R . .
C43 C 0.4905(16) 0.7837(15) 0.2820(11) 0.081 Uiso 1 1 d . . .
H43A H 0.4347 0.7914 0.3115 0.098 Uiso 1 1 calc R . .
H43B H 0.5093 0.8342 0.2593 0.098 Uiso 1 1 calc R . .
C44 C 0.5625(12) 0.7455(11) 0.3107(8) 0.053 Uiso 1 1 d . . .
C45 C 0.5833(11) 0.7674(10) 0.3596(8) 0.047 Uiso 1 1 d . . .
O15 O 0.64624(18) 0.7381(2) 0.37992(15) 0.047 Uiso 1 1 d G . .
C46 C 0.53224(19) 0.8313(2) 0.38874(19) 0.056 Uiso 1 1 d G . .
C47 C 0.44802(19) 0.8172(3) 0.4263(2) 0.077 Uiso 1 1 d G . .
H47 H 0.4214 0.7684 0.4298 0.092 Uiso 1 1 calc R . .
C48 C 0.403(2) 0.8787(18) 0.4595(13) 0.105 Uiso 1 1 d . . .
H48 H 0.3460 0.8724 0.4850 0.125 Uiso 1 1 calc R . .
C49 C 0.448(2) 0.946(2) 0.4516(15) 0.118 Uiso 1 1 d . . .
H49 H 0.4161 0.9875 0.4707 0.142 Uiso 1 1 calc R . .
C50 C 0.5326(2) 0.9615(2) 0.4194(2) 0.095 Uiso 1 1 d G . .
H50 H 0.5620 1.0074 0.4210 0.114 Uiso 1 1 calc R . .
C51 C 0.5734(16) 0.9010(14) 0.3826(11) 0.078 Uiso 1 1 d . . .
O16 O 0.6565(10) 0.9071(9) 0.3490(7) 0.077 Uiso 1 1 d . . .
C52 C 0.702(2) 0.9802(19) 0.3386(15) 0.116 Uiso 1 1 d . . .
H52A H 0.7021 1.0050 0.2990 0.175 Uiso 1 1 calc R . .
H52B H 0.7631 0.9705 0.3424 0.175 Uiso 1 1 calc R . .
H52C H 0.6716 1.0145 0.3676 0.175 Uiso 1 1 calc R . .
O17 O 0.7739(10) 0.8921(9) 0.2026(7) 0.075 Uiso 1 1 d . . .
C53 C 0.7117(3) 0.8933(2) 0.17560(16) 0.071 Uiso 1 1 d G . .
C54 C 0.6410(3) 0.9512(2) 0.18678(19) 0.091 Uiso 1 1 d G . .
H54A H 0.6635 1.0044 0.1801 0.109 Uiso 1 1 calc R . .
H54B H 0.6028 0.9417 0.2269 0.109 Uiso 1 1 calc R . .
C55 C 0.594(3) 0.935(2) 0.1401(17) 0.135 Uiso 1 1 d . . .
H55A H 0.5298 0.9355 0.1572 0.162 Uiso 1 1 calc R . .
H55B H 0.6063 0.9780 0.1077 0.162 Uiso 1 1 calc R . .
C56 C 0.619(2) 0.8659(18) 0.1171(14) 0.108 Uiso 1 1 d . . .
H56A H 0.6284 0.8724 0.0738 0.130 Uiso 1 1 calc R . .
H56B H 0.5740 0.8260 0.1340 0.130 Uiso 1 1 calc R . .
C57 C 0.7049(16) 0.8453(15) 0.1358(11) 0.080 Uiso 1 1 d . . .
C58 C 0.7616(3) 0.7891(3) 0.11948(14) 0.082 Uiso 1 1 d G . .
O18 O 0.8366(3) 0.7696(2) 0.13796(13) 0.078 Uiso 1 1 d G . .
C59 C 0.7497(3) 0.7280(3) 0.08077(15) 0.093 Uiso 1 1 d G . .
C60 C 0.7403(4) 0.7562(3) 0.02189(16) 0.128 Uiso 1 1 d G . .
H60 H 0.7375 0.8099 0.0087 0.154 Uiso 1 1 calc R . .
C61 C 0.735(3) 0.698(2) -0.0152(18) 0.144 Uiso 1 1 d . . .
H61 H 0.7183 0.7147 -0.0508 0.173 Uiso 1 1 calc R . .
C62 C 0.7512(4) 0.6273(4) -0.00576(18) 0.162 Uiso 1 1 d G . .
H62 H 0.7557 0.5965 -0.0370 0.194 Uiso 1 1 calc R . .
C63 C 0.764(3) 0.587(3) 0.053(2) 0.165 Uiso 1 1 d . . .
H63 H 0.7694 0.5324 0.0623 0.199 Uiso 1 1 calc R . .
C64 C 0.767(2) 0.644(2) 0.0929(15) 0.114 Uiso 1 1 d . . .
O19 O 0.7832(16) 0.6196(15) 0.1500(11) 0.139 Uiso 1 1 d . . .
C65 C 0.800(3) 0.530(2) 0.1688(18) 0.156 Uiso 1 1 d . . .
H65A H 0.7574 0.4999 0.1567 0.234 Uiso 1 1 calc R . .
H65B H 0.7915 0.5213 0.2115 0.234 Uiso 1 1 calc R . .
H65C H 0.8600 0.5150 0.1497 0.234 Uiso 1 1 calc R . .
O20 O 0.9334(2) 0.90628(17) 0.25646(14) 0.051 Uiso 1 1 d G . .
C66 C 0.9886(2) 0.96067(18) 0.23644(15) 0.046 Uiso 1 1 d G . .
C67 C 1.0078(3) 1.01766(19) 0.27338(17) 0.062 Uiso 1 1 d G . .
H67A H 1.0145 0.9921 0.3120 0.075 Uiso 1 1 calc R . .
H67B H 0.9607 1.0584 0.2796 0.075 Uiso 1 1 calc R . .
C68 C 1.0970(14) 1.0517(13) 0.2358(9) 0.069 Uiso 1 1 d . . .
H68A H 1.1017 1.1063 0.2423 0.083 Uiso 1 1 calc R . .
H68B H 1.1478 1.0214 0.2461 0.083 Uiso 1 1 calc R . .
C69 C 1.0949(16) 1.0461(14) 0.1716(10) 0.078 Uiso 1 1 d . . .
H69A H 1.0672 1.0931 0.1546 0.093 Uiso 1 1 calc R . .
H69B H 1.1550 1.0381 0.1471 0.093 Uiso 1 1 calc R . .
C70 C 1.0399(3) 0.9768(2) 0.17725(16) 0.054 Uiso 1 1 d G . .
C71 C 1.0342(3) 0.9300(2) 0.13118(14) 0.053 Uiso 1 1 d G . .
O21 O 0.9909(3) 0.8698(2) 0.13894(13) 0.061 Uiso 1 1 d G . .
C72 C 1.0915(3) 0.9503(3) 0.07013(15) 0.072 Uiso 1 1 d G . .
C73 C 1.1436(3) 0.8909(3) 0.04901(15) 0.104 Uiso 1 1 d G . .
H73 H 1.1470 0.8427 0.0721 0.125 Uiso 1 1 calc R . .
C74 C 1.1957(4) 0.9057(3) -0.01298(16) 0.147 Uiso 1 1 d G . .
H74 H 1.2324 0.8663 -0.0316 0.176 Uiso 1 1 calc R . .
C75 C 1.189(3) 0.976(3) -0.041(2) 0.169 Uiso 1 1 d . . .
H75 H 1.2288 0.9853 -0.0786 0.203 Uiso 1 1 calc R . .
C76 C 1.132(2) 1.040(2) -0.0247(16) 0.130 Uiso 1 1 d . . .
H76 H 1.1247 1.0856 -0.0502 0.155 Uiso 1 1 calc R . .
C77 C 1.0846(17) 1.0261(15) 0.0384(11) 0.083 Uiso 1 1 d . . .
O22 O 1.0309(11) 1.0764(10) 0.0604(8) 0.089 Uiso 1 1 d . . .
C78 C 1.0225(4) 1.1553(3) 0.0298(2) 0.129 Uiso 1 1 d G . .
H78A H 1.0574 1.1912 0.0435 0.194 Uiso 1 1 calc R . .
H78B H 0.9603 1.1725 0.0383 0.194 Uiso 1 1 calc R . .
H78C H 1.0444 1.1543 -0.0126 0.194 Uiso 1 1 calc R . .
O23 O 0.8133(7) 0.7544(6) 0.4244(4) 0.035 Uiso 1 1 d . . .
C79 C 0.7693(10) 0.7893(9) 0.4684(7) 0.036 Uiso 1 1 d . . .
C80 C 0.6888(11) 0.7502(10) 0.5106(7) 0.043 Uiso 1 1 d . . .
H80A H 0.7068 0.7098 0.5391 0.052 Uiso 1 1 calc R . .
H80B H 0.6513 0.7270 0.4890 0.052 Uiso 1 1 calc R . .
C81 C 0.6412(13) 0.8191(11) 0.5409(9) 0.056 Uiso 1 1 d . . .
H81A H 0.5986 0.8448 0.5191 0.067 Uiso 1 1 calc R . .
H81B H 0.6090 0.8018 0.5816 0.067 Uiso 1 1 calc R . .
C82 C 0.7149(11) 0.8743(10) 0.5407(8) 0.047 Uiso 1 1 d . . .
H82A H 0.7403 0.8607 0.5754 0.056 Uiso 1 1 calc R . .
H82B H 0.6928 0.9287 0.5401 0.056 Uiso 1 1 calc R . .
C83 C 0.7836(3) 0.8616(2) 0.48348(13) 0.036 Uiso 1 1 d G . .
C84 C 0.8438(3) 0.9152(2) 0.44861(14) 0.037 Uiso 1 1 d G . .
O24 O 0.8934(2) 0.90090(18) 0.40027(14) 0.041 Uiso 1 1 d G . .
C85 C 0.8516(3) 0.9947(2) 0.46697(16) 0.041 Uiso 1 1 d G . .
C86 C 0.8490(3) 1.05682(19) 0.42315(18) 0.052 Uiso 1 1 d G . .
H86 H 0.8380 1.0486 0.3865 0.063 Uiso 1 1 calc R . .
C87 C 0.8635(3) 1.1331(2) 0.4358(2) 0.064 Uiso 1 1 d G . .
H87 H 0.8570 1.1768 0.4086 0.076 Uiso 1 1 calc R . .
C88 C 0.8865(14) 1.1437(13) 0.4867(9) 0.068 Uiso 1 1 d . . .
H88 H 0.9010 1.1937 0.4933 0.081 Uiso 1 1 calc R . .
C89 C 0.8887(13) 1.0805(11) 0.5288(9) 0.059 Uiso 1 1 d . . .
H89 H 0.9010 1.0881 0.5652 0.071 Uiso 1 1 calc R . .
C90 C 0.8729(12) 1.0069(10) 0.5179(8) 0.048 Uiso 1 1 d . . .
O25 O 0.8808(8) 0.9419(7) 0.5561(5) 0.052 Uiso 1 1 d . . .
C91 C 0.9110(4) 0.9525(3) 0.60763(17) 0.064 Uiso 1 1 d G . .
H91A H 0.9651 0.9825 0.5961 0.096 Uiso 1 1 calc R . .
H91B H 0.9232 0.9019 0.6277 0.096 Uiso 1 1 calc R . .
H91C H 0.8652 0.9804 0.6341 0.096 Uiso 1 1 calc R . .
O26 O 1.0149(7) 0.7361(6) 0.4135(5) 0.044 Uiso 1 1 d . . .
C92 C 1.0976(10) 0.7238(9) 0.4089(7) 0.039 Uiso 1 1 d . . .
C93 C 1.1339(12) 0.6613(11) 0.4455(8) 0.051 Uiso 1 1 d . . .
H93A H 1.1242 0.6096 0.4351 0.062 Uiso 1 1 calc R . .
H93B H 1.1076 0.6637 0.4878 0.062 Uiso 1 1 calc R . .
C94 C 1.2330(16) 0.6803(15) 0.4294(11) 0.086 Uiso 1 1 d . . .
H94A H 1.2477 0.7053 0.4613 0.103 Uiso 1 1 calc R . .
H94B H 1.2692 0.6319 0.4247 0.103 Uiso 1 1 calc R . .
C95 C 1.2531(16) 0.7322(14) 0.3746(11) 0.079 Uiso 1 1 d . . .
H95A H 1.2810 0.7031 0.3412 0.094 Uiso 1 1 calc R . .
H95B H 1.2936 0.7730 0.3770 0.094 Uiso 1 1 calc R . .
C96 C 1.1643(2) 0.7674(2) 0.3677(2) 0.051 Uiso 1 1 d G B .
C97 C 1.15386(19) 0.8278(2) 0.32568(19) 0.056 Uiso 1 1 d GD . .
O27 O 1.0750(2) 0.8538(2) 0.32221(16) 0.057 Uiso 1 1 d G B .
C98 C 1.2231(13) 0.8585(14) 0.2724(7) 0.035 Uiso 0.48 1 d PGD B 1
C99 C 1.2851(16) 0.9078(15) 0.2808(8) 0.059 Uiso 0.48 1 d PG B 1
C100 C 1.3481(16) 0.9403(17) 0.2330(12) 0.066 Uiso 0.48 1 d PG B 1
H100 H 1.3905 0.9740 0.2388 0.079 Uiso 0.48 1 calc PR B 1
C101 C 1.3492(19) 0.924(2) 0.1768(9) 0.104 Uiso 0.48 1 d PG B 1
H101 H 1.3922 0.9458 0.1441 0.125 Uiso 0.48 1 calc PR B 1
C102 C 1.287(2) 0.874(2) 0.1683(6) 0.097 Uiso 0.48 1 d PG B 1
H102 H 1.2878 0.8628 0.1299 0.117 Uiso 0.48 1 calc PR B 1
C103 C 1.2241(17) 0.8417(16) 0.2161(9) 0.069 Uiso 0.48 1 d PG B 1
H103 H 1.1818 0.8080 0.2103 0.082 Uiso 0.48 1 calc PR B 1
O28 O 1.274(3) 0.922(3) 0.3396(17) 0.093 Uiso 0.48 1 d P B 1
C104 C 1.343(3) 0.980(3) 0.342(2) 0.076 Uiso 0.48 1 d P B 1
H10A H 1.4000 0.9654 0.3175 0.113 Uiso 0.48 1 calc PR B 1
H10B H 1.3481 0.9785 0.3829 0.113 Uiso 0.48 1 calc PR B 1
H10C H 1.3247 1.0317 0.3280 0.113 Uiso 0.48 1 calc PR B 1
C98A C 1.2327(10) 0.8759(11) 0.3009(6) 0.043 Uiso 0.52 1 d PGD B 2
C99A C 1.2783(12) 0.9229(12) 0.3266(7) 0.030 Uiso 0.52 1 d PG B 2
H99A H 1.2621 0.9250 0.3679 0.035 Uiso 0.52 1 calc PR B 2
C10A C 1.3476(13) 0.9668(13) 0.2920(9) 0.073 Uiso 0.52 1 d PG B 2
H10D H 1.3788 0.9989 0.3096 0.088 Uiso 0.52 1 calc PR B 2
C11A C 1.3713(16) 0.9637(16) 0.2317(8) 0.094 Uiso 0.52 1 d PG B 2
H11A H 1.4187 0.9937 0.2081 0.112 Uiso 0.52 1 calc PR B 2
C12A C 1.3257(14) 0.9167(13) 0.2060(6) 0.077 Uiso 0.52 1 d PG B 2
H12A H 1.3419 0.9146 0.1648 0.092 Uiso 0.52 1 calc PR B 2
C13A C 1.2564(8) 0.8729(8) 0.2406(6) 0.053 Uiso 0.52 1 d PG B 2
O28A O 1.2121(12) 0.8221(11) 0.2145(8) 0.063 Uiso 0.52 1 d PG B 2
C14A C 1.2240(18) 0.8056(16) 0.1589(9) 0.093 Uiso 0.52 1 d PG B 2
H14A H 1.2305 0.8539 0.1322 0.139 Uiso 0.52 1 calc PR B 2
H14B H 1.1728 0.7781 0.1551 0.139 Uiso 0.52 1 calc PR B 2
H14C H 1.2774 0.7730 0.1488 0.139 Uiso 0.52 1 calc PR B 2
C300 C 0.748(3) 1.154(3) 0.2333(17) 0.106 Uiso 0.25 1 d PGD . .
C301 C 0.766(3) 1.169(3) 0.2857(19) 0.054 Uiso 0.25 1 d PGD . .
H301 H 0.8257 1.1711 0.2887 0.065 Uiso 0.25 1 calc PR . .
C302 C 0.697(4) 1.181(3) 0.3337(18) 0.065 Uiso 0.25 1 d PG . .
H302 H 0.7097 1.1911 0.3695 0.078 Uiso 0.25 1 calc PR . .
C303 C 0.610(3) 1.178(4) 0.329(2) 0.115 Uiso 0.25 1 d PG . .
H303 H 0.5631 1.1860 0.3620 0.138 Uiso 0.25 1 calc PR . .
C304 C 0.592(3) 1.163(4) 0.277(3) 0.099 Uiso 0.25 1 d PG . .
H304 H 0.5325 1.1609 0.2738 0.119 Uiso 0.25 1 calc PR . .
C305 C 0.661(3) 1.151(4) 0.229(2) 0.098 Uiso 0.25 1 d PGD . .
H305 H 0.6486 1.1409 0.1931 0.118 Uiso 0.25 1 calc PR . .
C306 C 0.825(4) 1.120(4) 0.193(2) 0.064 Uiso 0.25 1 d PGD . .
H1 H 0.8748 1.1130 0.2118 0.096 Uiso 0.25 1 calc PR . .
H2 H 0.8411 1.1547 0.1565 0.096 Uiso 0.25 1 calc PR . .
H30C H 0.8089 1.0696 0.1845 0.096 Uiso 0.25 1 calc PR . .
C307 C 1.331(11) 0.208(13) 0.305(9) 0.137 Uiso 0.13 1 d PG C 1
C308 C 1.365(14) 0.273(13) 0.320(7) 0.137 Uiso 0.13 1 d PG C 1
C309 C 1.438(14) 0.308(10) 0.282(10) 0.137 Uiso 0.13 1 d PG C 1
C310 C 1.477(11) 0.279(12) 0.230(9) 0.137 Uiso 0.13 1 d PG C 1
C311 C 1.442(14) 0.215(13) 0.215(7) 0.137 Uiso 0.13 1 d PG C 1
C312 C 1.369(14) 0.179(10) 0.253(10) 0.137 Uiso 0.13 1 d PG C 1
O10A O 0.9661(10) 0.3702(16) 0.1554(13) 0.074 Uiso 0.50 1 d PD A 2
C26A C 0.880(2) 0.322(2) 0.160(2) 0.074 Uiso 0.50 1 d PD A 2
H26D H 0.8504 0.3103 0.2017 0.111 Uiso 0.50 1 calc PR A 2
H26E H 0.8976 0.2737 0.1427 0.111 Uiso 0.50 1 calc PR A 2
H26F H 0.8405 0.3526 0.1394 0.111 Uiso 0.50 1 calc PR A 2
O10 O 1.236(2) 0.4609(16) 0.1403(18) 0.116 Uiso 0.50 1 d PD A 1
C407 C 1.311(4) 0.191(4) 0.274(3) 0.086 Uiso 0.25 1 d PG D 2
C408 C 1.349(4) 0.254(4) 0.289(2) 0.086 Uiso 0.25 1 d PG D 2
C409 C 1.418(4) 0.293(3) 0.248(3) 0.086 Uiso 0.25 1 d PG D 2
C410 C 1.447(4) 0.269(4) 0.193(3) 0.086 Uiso 0.25 1 d PG D 2
C411 C 1.409(4) 0.206(4) 0.178(2) 0.086 Uiso 0.25 1 d PG D 2
C412 C 1.341(4) 0.168(3) 0.218(3) 0.086 Uiso 0.25 1 d PG D 2

loop_
_atom_site_aniso_label
_atom_site_aniso_U_11
_atom_site_aniso_U_22
_atom_site_aniso_U_33
_atom_site_aniso_U_23
_atom_site_aniso_U_13
_atom_site_aniso_U_12
Er1 0.058 0.020 0.038 0.005 0.002 -0.003
Er2 0.045 0.022 0.039 0.008 -0.008 -0.005
Er3 0.098 0.037 0.035 0.019 -0.022 -0.024
Er4 0.041 0.019 0.037 0.006 -0.007 -0.006
O1 0.060 0.034 0.039 0.005 -0.002 -0.011
O2 0.043 0.016 0.038 0.009 -0.003 -0.003
O3 0.071 0.026 0.038 0.008 0.004 -0.005
O4 0.059 0.029 0.040 0.014 -0.020 -0.012

loop_
_atom_type_symbol
_atom_type_description
_atom_type_scat_dispersion_real
_atom_type_scat_dispersion_imag
_atom_type_scat_source
C C 0.0033 0.0016 'International Tables Vol C Tables 4.2.6.8 and 6.1.1.4'
H H 0.0000 0.0000 'International Tables Vol C Tables 4.2.6.8 and 6.1.1.4'
O O 0.0106 0.0060 'International Tables Vol C Tables 4.2.6.8 and 6.1.1.4'
Er Er -0.2586 4.9576 'International Tables Vol C Tables 4.2.6.8 and 6.1.1.4'

loop_
_geom_angle_atom_site_label_1
_geom_angle_atom_site_label_2
_geom_angle_atom_site_label_3
_geom_angle
O9 Er1 O5 87.9(4)
O9 Er1 O6 79.7(4)
O5 Er1 O6 77.2(4)
O9 Er1 O2 145.7(4)
O5 Er1 O2 110.3(4)
O6 Er1 O2 76.6(4)
O9 Er1 O3 145.8(4)
O5 Er1 O3 75.9(4)
O6 Er1 O3 124.1(4)
O2 Er1 O3 68.5(3)
O9 Er1 O1 108.1(4)
O5 Er1 O1 142.9(4)
O6 Er1 O1 137.4(4)
O2 Er1 O1 75.0(4)
O3 Er1 O1 72.4(4)
O9 Er1 O8 75.4(4)
O5 Er1 O8 81.8(4)
O6 Er1 O8 147.8(4)
O2 Er1 O8 134.2(4)
O3 Er1 O8 72.6(4)
O1 Er1 O8 70.9(4)
O9 Er1 O11 83.6(3)
O5 Er1 O11 153.1(3)
O6 Er1 O11 76.2(3)
O2 Er1 O11 66.9(3)
O3 Er1 O11 123.3(3)
O1 Er1 O11 63.7(3)
O8 Er1 O11 120.1(3)
O9 Er1 Er2 123.0(3)
O5 Er1 Er2 148.1(3)
O6 Er1 Er2 99.2(3)
O2 Er1 Er2 39.7(3)
O3 Er1 Er2 80.6(3)
O1 Er1 Er2 40.7(3)
O8 Er1 Er2 111.3(3)
O11 Er1 Er2 42.68(7)
O9 Er1 Er3 125.2(3)
O5 Er1 Er3 105.6(3)
O6 Er1 Er3 154.7(3)
O2 Er1 Er3 78.9(2)
O3 Er1 Er3 37.7(3)
O1 Er1 Er3 37.9(3)
O8 Er1 Er3 55.4(3)
O11 Er1 Er3 100.11(8)
Er2 Er1 Er3 64.79(4)
O9 Er1 Er4 178.4(3)
O5 Er1 Er4 90.7(3)
O6 Er1 Er4 99.3(3)
O2 Er1 Er4 34.5(2)
O3 Er1 Er4 34.2(3)
O1 Er1 Er4 73.5(3)
O8 Er1 Er4 105.2(3)
O11 Er1 Er4 97.32(7)
Er2 Er1 Er4 58.27(3)
Er3 Er1 Er4 55.92(2)
O12 Er2 O15 85.6(3)
O12 Er2 O2 97.6(3)
O15 Er2 O2 134.1(3)
O12 Er2 O14 94.2(4)
O15 Er2 O14 75.4(3)
O2 Er2 O14 148.8(4)
O12 Er2 O1 141.1(4)
O15 Er2 O1 126.6(3)
O2 Er2 O1 76.1(4)
O14 Er2 O1 76.7(4)
O12 Er2 O4 148.8(4)
O15 Er2 O4 78.1(3)
O2 Er2 O4 76.2(4)
O14 Er2 O4 106.9(4)
O1 Er2 O4 67.9(4)
O12 Er2 O11 74.5(3)
O15 Er2 O11 151.19(14)
O2 Er2 O11 70.4(3)
O14 Er2 O11 85.3(3)
O1 Er2 O11 67.2(3)
O4 Er2 O11 128.8(3)
O12 Er2 O23 86.6(3)
O15 Er2 O23 73.5(2)
O2 Er2 O23 61.1(3)
O14 Er2 O23 148.7(4)
O1 Er2 O23 120.5(4)
O4 Er2 O23 63.4(3)
O11 Er2 O23 124.6(2)
O12 Er2 Er1 112.2(3)
O15 Er2 Er1 160.89(9)
O2 Er2 Er1 40.1(3)
O14 Er2 Er1 108.8(3)
O1 Er2 Er1 41.4(3)
O4 Er2 Er1 82.9(3)
O11 Er2 Er1 46.77(9)
O23 Er2 Er1 99.7(2)
O12 Er2 Er4 120.2(3)
O15 Er2 Er4 100.25(9)
O2 Er2 Er4 39.5(2)
O14 Er2 Er4 145.2(3)
O1 Er2 Er4 79.1(3)
O4 Er2 Er4 39.9(3)
O11 Er2 Er4 107.69(9)
O23 Er2 Er4 41.5(2)
Er1 Er2 Er4 65.29(3)
O12 Er2 Er3 171.1(3)
O15 Er2 Er3 102.89(9)
O2 Er2 Er3 74.7(2)
O14 Er2 Er3 90.5(3)
O1 Er2 Er3 33.5(3)
O4 Er2 Er3 34.5(3)
O11 Er2 Er3 98.42(9)
O23 Er2 Er3 93.3(2)
Er1 Er2 Er3 59.10(3)
Er4 Er2 Er3 56.27(3)
O21 Er3 O18 86.29(10)
O21 Er3 O1 138.9(3)
O18 Er3 O1 78.2(3)
O21 Er3 O3 91.8(3)
O18 Er3 O3 134.2(3)
O1 Er3 O3 73.8(4)
O21 Er3 O17 96.1(4)
O18 Er3 O17 74.9(4)
O1 Er3 O17 115.5(5)
O3 Er3 O17 150.4(5)
O21 Er3 O4 146.8(3)
O18 Er3 O4 123.9(3)
O1 Er3 O4 68.1(4)
O3 Er3 O4 77.1(4)
O17 Er3 O4 80.8(5)
O21 Er3 O20 76.43(11)
O18 Er3 O20 149.59(16)
O1 Er3 O20 130.7(3)
O3 Er3 O20 72.0(3)
O17 Er3 O20 82.2(4)
O4 Er3 O20 70.4(3)
O21 Er3 Er4 112.74(11)
O18 Er3 Er4 158.82(10)
O1 Er3 Er4 81.2(3)
O3 Er3 Er4 40.9(3)
O17 Er3 Er4 110.5(4)
O4 Er3 Er4 41.5(3)
O20 Er3 Er4 49.81(8)
O21 Er3 Er1 110.04(12)
O18 Er3 Er1 100.72(11)
O1 Er3 Er1 39.0(3)
O3 Er3 Er1 38.0(3)
O17 Er3 Er1 153.3(4)
O4 Er3 Er1 80.2(3)
O20 Er3 Er1 108.61(8)
Er4 Er3 Er1 64.91(4)
O21 Er3 Er2 165.15(12)
O18 Er3 Er2 101.00(10)
O1 Er3 Er2 33.9(3)
O3 Er3 Er2 73.8(3)
O17 Er3 Er2 98.3(4)
O4 Er3 Er2 34.3(3)
O20 Er3 Er2 101.86(8)
Er4 Er3 Er2 58.36(3)
Er1 Er3 Er2 56.12(4)
O24 Er4 O27 87.29(11)
O24 Er4 O26 96.5(3)
O27 Er4 O26 75.7(3)
O24 Er4 O3 147.9(3)
O27 Er4 O3 77.5(3)
O26 Er4 O3 106.6(4)
O24 Er4 O2 142.0(3)
O27 Er4 O2 123.7(3)
O26 Er4 O2 73.8(4)
O3 Er4 O2 67.7(3)
O24 Er4 O4 97.9(3)
O27 Er4 O4 137.5(3)
O26 Er4 O4 144.2(4)
O3 Er4 O4 76.2(4)
O2 Er4 O4 74.7(4)
O24 Er4 O23 75.3(3)
O27 Er4 O23 150.3(3)
O26 Er4 O23 82.4(4)
O3 Er4 O23 128.8(4)
O2 Er4 O23 67.1(3)
O4 Er4 O23 69.9(4)
O24 Er4 O20 83.13(10)
O27 Er4 O20 74.40(9)
O26 Er4 O20 150.1(3)
O3 Er4 O20 65.7(3)
O2 Er4 O20 123.4(3)
O4 Er4 O20 64.5(2)
O23 Er4 O20 125.6(2)
O24 Er4 Er3 117.74(10)
O27 Er4 Er3 99.58(10)
O26 Er4 Er3 145.4(3)
O3 Er4 Er3 40.3(3)
O2 Er4 Er3 81.4(3)
O4 Er4 Er3 41.2(3)
O23 Er4 Er3 109.8(2)
O20 Er4 Er3 42.10(7)
O24 Er4 Er2 116.60(9)
O27 Er4 Er2 155.46(10)
O26 Er4 Er2 105.2(3)
O3 Er4 Er2 78.9(3)
O2 Er4 Er2 38.5(3)
O4 Er4 Er2 39.4(2)
O23 Er4 Er2 50.7(2)
O20 Er4 Er2 101.58(8)
Er3 Er4 Er2 65.38(4)
O24 Er4 Er1 172.88(9)
O27 Er4 Er1 99.48(10)
O26 Er4 Er1 87.4(3)
O3 Er4 Er1 34.1(2)
O2 Er4 Er1 33.9(2)
O4 Er4 Er1 75.7(3)
O23 Er4 Er1 99.4(2)
O20 Er4 Er1 96.48(7)
Er3 Er4 Er1 59.17(4)
Er2 Er4 Er1 56.44(3)
Er3 O1 Er2 112.6(5)
Er3 O1 Er1 103.1(5)
Er2 O1 Er1 97.9(4)
Er2 O2 Er1 100.2(4)
Er2 O2 Er4 102.0(4)
Er1 O2 Er4 111.6(4)
Er3 O3 Er1 104.2(5)
Er3 O3 Er4 98.8(4)
Er1 O3 Er4 111.7(4)
Er2 O4 Er3 111.2(5)
Er2 O4 Er4 100.7(4)
Er3 O4 Er4 97.3(4)
C1 O5 Er1 130.4(11)
O5 C1 C5 127.0(17)
O5 C1 C2 122.5(17)
C5 C1 C2 110.5(15)
C1 C2 C3 104.3(17)
C1 C2 H2A 110.9
C3 C2 H2A 110.9
C1 C2 H2B 110.9
C3 C2 H2B 110.9
H2A C2 H2B 108.9
C2 C3 C4 107.2(19)
C2 C3 H3A 110.3
C4 C3 H3A 110.3
C2 C3 H3B 110.3
C4 C3 H3B 110.3
H3A C3 H3B 108.5
C5 C4 C3 103.3(19)
C5 C4 H4A 111.1
C3 C4 H4A 111.1
C5 C4 H4B 111.1
C3 C4 H4B 111.1
H4A C4 H4B 109.1
C1 C5 C6 124.8(16)
C1 C5 C4 110.9(17)
C6 C5 C4 124.2(17)
O6 C6 C5 122.7(15)
O6 C6 C7 118.3(14)
C5 C6 C7 118.9(14)
C6 O6 Er1 129.7(10)
C8 C7 C12 119.1(16)
C8 C7 C6 118.8(16)
C12 C7 C6 122.1(15)
C9 C8 C7 121.5(19)
C9 C8 H8 119.2
C7 C8 H8 119.2
C10 C9 C8 119(2)
C10 C9 H9 120.3
C8 C9 H9 120.3
C9 C10 C11 120.4(17)
C9 C10 H10 119.8
C11 C10 H10 119.8
C12 C11 C10 119.9(16)
C12 C11 H11 120.0
C10 C11 H11 120.0
O7 C12 C7 117.6(14)
O7 C12 C11 122.8(14)
C7 C12 C11 119.6(15)
C12 O7 C13 119.2(13)
O7 C13 H13A 109.5
O7 C13 H13B 109.5
H13A C13 H13B 109.5
O7 C13 H13C 109.5
H13A C13 H13C 109.5
H13B C13 H13C 109.5
C14 O8 Er1 127.6(12)
O8 C14 C18 127(2)
O8 C14 C15 119.4(18)
C18 C14 C15 111.4(17)
C14 C15 C16 102.7(19)
C14 C15 H15A 111.2
C16 C15 H15A 111.2
C14 C15 H15B 111.2
C16 C15 H15B 111.2
H15A C15 H15B 109.1
C15 C16 C17 105(2)
C15 C16 H16A 110.8
C17 C16 H16A 110.8
C15 C16 H16B 110.8
C17 C16 H16B 110.8
H16A C16 H16B 108.9
C18 C17 C16 103(2)
C18 C17 H17A 111.3
C16 C17 H17A 111.3
C18 C17 H17B 111.3
C16 C17 H17B 111.3
H17A C17 H17B 109.2
C14 C18 C19 131(2)
C14 C18 C17 108(2)
C19 C18 C17 121(2)
C20 C19 O9 121(3)
C20 C19 C18 126(3)
O9 C19 C18 109.1(13)
C20 C19 C20A 18.3(17)
O9 C19 C20A 116.7(16)
C18 C19 C20A 134(2)
C19 O9 Er1 142.8(12)
C19 C20 C21 133(2)
C19 C20 C25 105(3)
C21 C20 C25 120.0
C20 C21 C22 120.0
C20 C21 H21 120.0
C22 C21 H21 120.0
C23 C22 C21 120.0
C23 C22 H22 120.0
C21 C22 H22 120.0
C22 C23 C24 120.0
C22 C23 H23 120.0
C24 C23 H23 120.0
C25 C24 C23 120.0
C25 C24 H24 120.0
C23 C24 H24 120.0
C24 C25 C20 120.0
C24 C25 O10 103.6(6)
C20 C25 O10 132.7(13)
C21A C20A C25A 120.0
C21A C20A C19 119.0(12)
C25A C20A C19 120.9(12)
C20A C21A C22A 120.0
C20A C21A O10A 113.6(12)
C22A C21A O10A 124.1(12)
C23A C22A C21A 120.0
C23A C22A H22A 120.0
C21A C22A H22A 120.0
C22A C23A C24A 120.0
C22A C23A H23A 120.0
C24A C23A H23A 120.0
C23A C24A C25A 120.0
C23A C24A H24A 120.0
C25A C24A H24A 120.0
C24A C25A C20A 120.0
C24A C25A H25A 120.0
C20A C25A H25A 120.0
C27 O11 Er2 127.76(7)
C27 O11 Er1 133.69(7)
Er2 O11 Er1 90.56(10)
O11 C27 C31 129.6(7)
O11 C27 C28 118.7
C31 C27 C28 111.6(7)
C29 C28 C27 101.7(8)
C29 C28 H28A 111.4
C27 C28 H28A 111.4
C29 C28 H28B 111.4
C27 C28 H28B 111.4
H28A C28 H28B 109.3
C28 C29 C30 103.2(15)
C28 C29 H29A 111.1
C30 C29 H29A 111.1
C28 C29 H29B 111.1
C30 C29 H29B 111.1
H29A C29 H29B 109.1
C31 C30 C29 103.7(17)
C31 C30 H30A 111.0
C29 C30 H30A 111.0
C31 C30 H30B 111.0
C29 C30 H30B 111.0
H30A C30 H30B 109.0
C27 C31 C32 123.1(14)
C27 C31 C30 108.5(13)
C32 C31 C30 128.2(16)
O12 C32 C31 123.5(14)
O12 C32 C33 114.6(11)
C31 C32 C33 121.4(13)
C32 O12 Er2 137.6(10)
C34 C33 C38 121.4
C34 C33 C32 118.7(6)
C38 C33 C32 119.4(6)
C33 C34 C35 123.1(9)
C33 C34 H34 118.5
C35 C34 H34 118.5
C34 C35 C36 115.8(19)
C34 C35 H35 122.1
C36 C35 H35 122.1
C37 C36 C35 123(2)
C37 C36 H36 118.6
C35 C36 H36 118.6
C36 C37 C38 121.3(19)
C36 C37 H37 119.3
C38 C37 H37 119.3
O13 C38 C33 119.9
O13 C38 C37 124.6(9)
C33 C38 C37 115.5(9)
C38 O13 C39 119.5
O13 C39 H39A 109.5
O13 C39 H39B 109.5
H39A C39 H39B 109.5
O13 C39 H39C 109.5
H39A C39 H39C 109.5
H39B C39 H39C 109.5
C40 O14 Er2 127.8(12)
O14 C40 C44 126.9(18)
O14 C40 C41 120.1(15)
C44 C40 C41 112.6(15)
C40 C41 C42 96.7(13)
C40 C41 H41A 112.4
C42 C41 H41A 112.4
C40 C41 H41B 112.4
C42 C41 H41B 112.4
H41A C41 H41B 110.0
C43 C42 C41 115(2)
C43 C42 H42A 108.6
C41 C42 H42A 108.6
C43 C42 H42B 108.6
C41 C42 H42B 108.6
H42A C42 H42B 107.6
C42 C43 C44 101(2)
C42 C43 H43A 111.5
C44 C43 H43A 111.5
C42 C43 H43B 111.5
C44 C43 H43B 111.5
H43A C43 H43B 109.3
C45 C44 C40 124.7(17)
C45 C44 C43 125.0(18)
C40 C44 C43 110.2(18)
O15 C45 C44 123.5(15)
O15 C45 C46 117.2(13)
C44 C45 C46 119.2(14)
C45 O15 Er2 134.0(8)
C51 C46 C47 122.6(10)
C51 C46 C45 117.5(12)
C47 C46 C45 119.6(7)
C46 C47 C48 118.7(13)
C46 C47 H47 120.7
C48 C47 H47 120.7
C49 C48 C47 116(3)
C49 C48 H48 122.1
C47 C48 H48 122.1
C48 C49 C50 129(3)
C48 C49 H49 115.7
C50 C49 H49 115.7
C49 C50 C51 114.1(18)
C49 C50 H50 123.0
C51 C50 H50 123.0
O16 C51 C46 118.2(19)
O16 C51 C50 121(2)
C46 C51 C50 119.7(17)
C51 O16 C52 121(2)
O16 C52 H52A 109.5
O16 C52 H52B 109.5
H52A C52 H52B 109.5
O16 C52 H52C 109.5
H52A C52 H52C 109.5
H52B C52 H52C 109.5
C53 O17 Er3 133.1(10)
O17 C53 C57 126.3(13)
O17 C53 C54 118.8(7)
C57 C53 C54 114.9(10)
C53 C54 C55 98.1(14)
C53 C54 H54A 112.2
C55 C54 H54A 112.2
C53 C54 H54B 112.2
C55 C54 H54B 112.2
H54A C54 H54B 109.8
C56 C55 C54 115(3)
C56 C55 H55A 108.6
C54 C55 H55A 108.6
C56 C55 H55B 108.6
C54 C55 H55B 108.6
H55A C55 H55B 107.6
C55 C56 C57 102(3)
C55 C56 H56A 111.4
C57 C56 H56A 111.4
C55 C56 H56B 111.4
C57 C56 H56B 111.4
H56A C56 H56B 109.3
C58 C57 C53 124.7(19)
C58 C57 C56 127(2)
C53 C57 C56 108(2)
C57 C58 O18 126.9(11)
C57 C58 C59 125.7(11)
O18 C58 C59 107.2
C58 O18 Er3 132.85(9)
C60 C59 C64 116.7(14)
C60 C59 C58 116.7
C64 C59 C58 125.1(14)
C61 C60 C59 115.8(17)
C61 C60 H60 122.1
C59 C60 H60 122.1
C62 C61 C60 127(3)
C62 C61 H61 116.5
C60 C61 H61 116.5
C61 C62 C63 124(3)
C61 C62 H62 118.0
C63 C62 H62 118.0
C64 C63 C62 110(3)
C64 C63 H63 124.8
C62 C63 H63 124.8
O19 C64 C63 120(3)
O19 C64 C59 115(3)
C63 C64 C59 125(3)
C64 O19 C65 119(3)
O19 C65 H65A 109.5
O19 C65 H65B 109.5
H65A C65 H65B 109.5
O19 C65 H65C 109.5
H65A C65 H65C 109.5
H65B C65 H65C 109.5
C66 O20 Er3 130.89(7)
C66 O20 Er4 125.02(7)
Er3 O20 Er4 88.10(10)
O20 C66 C70 127.1
O20 C66 C67 122.9
C70 C66 C67 109.9
C66 C67 C68 102.3(8)
C66 C67 H67A 111.3
C68 C67 H67A 111.3
C66 C67 H67B 111.3
C68 C67 H67B 111.3
H67A C67 H67B 109.2
C69 C68 C67 105.4(16)
C69 C68 H68A 110.7
C67 C68 H68A 110.7
C69 C68 H68B 110.7
C67 C68 H68B 110.7
H68A C68 H68B 108.8
C70 C69 C68 102.1(17)
C70 C69 H69A 111.3
C68 C69 H69A 111.3
C70 C69 H69B 111.3
C68 C69 H69B 111.3
H69A C69 H69B 109.2
C66 C70 C71 122.0
C66 C70 C69 110.6(9)
C71 C70 C69 127.5(9)
O21 C71 C70 124.9
O21 C71 C72 116.2
C70 C71 C72 118.6
C71 O21 Er3 138.21(9)
C73 C72 C77 125.4(10)
C73 C72 C71 113.7
C77 C72 C71 120.8(10)
C72 C73 C74 115.9
C72 C73 H73 122.1
C74 C73 H73 122.1
C75 C74 C73 118(2)
C75 C74 H74 121.2
C73 C74 H74 121.2
C74 C75 C76 131(4)
C74 C75 H75 114.7
C76 C75 H75 114.7
C75 C76 C77 110(3)
C75 C76 H76 124.8
C77 C76 H76 124.8
O22 C77 C72 121(2)
O22 C77 C76 119(3)
C72 C77 C76 119(2)
C77 O22 C78 122.8(18)
O22 C78 H78A 109.5
O22 C78 H78B 109.5
H78A C78 H78B 109.5
O22 C78 H78C 109.5
H78A C78 H78C 109.5
H78B C78 H78C 109.5
C79 O23 Er4 127.9(10)
C79 O23 Er2 135.8(9)
Er4 O23 Er2 87.8(3)
O23 C79 C83 128.5(13)
O23 C79 C80 119.4(14)
C83 C79 C80 112.1(12)
C79 C80 C81 101.5(14)
C79 C80 H80A 111.5
C81 C80 H80A 111.5
C79 C80 H80B 111.5
C81 C80 H80B 111.5
H80A C80 H80B 109.3
C82 C81 C80 105.0(15)
C82 C81 H81A 110.7
C80 C81 H81A 110.7
C82 C81 H81B 110.7
C80 C81 H81B 110.7
H81A C81 H81B 108.8
C81 C82 C83 103.1(13)
C81 C82 H82A 111.1
C83 C82 H82A 111.1
C81 C82 H82B 111.1
C83 C82 H82B 111.1
H82A C82 H82B 109.1
C79 C83 C84 124.8(6)
C79 C83 C82 107.6(9)
C84 C83 C82 127.2(7)
O24 C84 C83 122.4
O24 C84 C85 116.3
C83 C84 C85 121.3
C84 O24 Er4 139.41(8)
C90 C85 C86 120.4(8)
C90 C85 C84 124.2(8)
C86 C85 C84 114.7
C85 C86 C87 117.6
C85 C86 H86 121.2
C87 C86 H86 121.2
C88 C87 C86 120.7(10)
C88 C87 H87 119.6
C86 C87 H87 119.6
C87 C88 C89 119.5(19)
C87 C88 H88 120.2
C89 C88 H88 120.2
C90 C89 C88 120.3(19)
C90 C89 H89 119.8
C88 C89 H89 119.8
C85 C90 O25 116.2(14)
C85 C90 C89 121.1(16)
O25 C90 C89 122.6(16)
C90 O25 C91 117.2(12)
O25 C91 H91A 109.5
O25 C91 H91B 109.5
H91A C91 H91B 109.5
O25 C91 H91C 109.5
H91A C91 H91C 109.5
H91B C91 H91C 109.5
C92 O26 Er4 131.2(10)
O26 C92 C96 123.9(13)
O26 C92 C93 123.1(15)
C96 C92 C93 113.1(13)
C92 C93 C94 101.6(16)
C92 C93 H93A 111.4
C94 C93 H93A 111.4
C92 C93 H93B 111.4
C94 C93 H93B 111.4
H93A C93 H93B 109.3
C95 C94 C93 110(2)
C95 C94 H94A 109.8
C93 C94 H94A 109.8
C95 C94 H94B 109.8
C93 C94 H94B 109.8
H94A C94 H94B 108.2
C94 C95 C96 105.0(18)
C94 C95 H95A 110.7
C96 C95 H95A 110.7
C94 C95 H95B 110.7
C96 C95 H95B 110.7
H95A C95 H95B 108.8
C97 C96 C92 128.3(6)
C97 C96 C95 124.3(10)
C92 C96 C95 107.3(11)
O27 C97 C96 120.3
O27 C97 C98A 121.2(9)
C96 C97 C98A 115.3(9)
O27 C97 C98 111.4(10)
C96 C97 C98 126.9(10)
C98A C97 C98 31.8(10)
C97 O27 Er4 133.39(8)
C99 C98 C103 120.0
C99 C98 C97 117.5(16)
C103 C98 C97 122.5(16)
C100 C99 C98 120.0
C100 C99 O28 126(2)
C98 C99 O28 113(2)
C99 C100 C101 120.0
C99 C100 H100 120.0
C101 C100 H100 120.0
C100 C101 C102 120.0
C100 C101 H101 120.0
C102 C101 H101 120.0
C103 C102 C101 120.0
C103 C102 H102 120.0
C101 C102 H102 120.0
C102 C103 C98 120.0
C102 C103 H103 120.0
C98 C103 H103 120.0
C99 O28 C104 108(3)
C99A C98A C13A 120.0
C99A C98A C97 131.7(8)
C13A C98A C97 108.1(8)
C98A C99A C10A 120.0
C98A C99A H99A 120.0
C10A C99A H99A 120.0
C11A C10A C99A 120.0
C11A C10A H10D 120.0
C99A C10A H10D 120.0
C12A C11A C10A 120.0
C12A C11A H11A 120.0
C10A C11A H11A 120.0
C11A C12A C13A 120.0
C11A C12A H12A 120.0
C13A C12A H12A 120.0
C12A C13A C98A 120.0
C12A C13A O28A 119.9
C98A C13A O28A 120.0
C14A O28A C13A 132.1
O28A C14A H14A 109.5
O28A C14A H14B 109.5
H14A C14A H14B 109.5
O28A C14A H14C 109.5
H14A C14A H14C 109.5
H14B C14A H14C 109.5
C301 C300 C305 120.0
C301 C300 C306 113.2
C305 C300 C306 124.2
C300 C301 C302 120.0
C300 C301 H301 120.0
C302 C301 H301 120.0
C301 C302 C303 120.0
C301 C302 H302 120.0
C303 C302 H302 120.0
C304 C303 C302 120.0
C304 C303 H303 120.0
C302 C303 H303 120.0
C303 C304 C305 120.0
C303 C304 H304 120.0
C305 C304 H304 120.0
C304 C305 C300 120.0
C304 C305 H305 120.0
C300 C305 H305 120.0
C300 C306 H1 109.5
C300 C306 H2 109.5
H1 C306 H2 109.5
C300 C306 H30C 109.5
H1 C306 H30C 109.5
H2 C306 H30C 109.5
C308 C307 C312 120.0
C309 C308 C307 120.0
C308 C309 C310 120.0
C311 C310 C309 120.0
C310 C311 C312 120.0
C311 C312 C307 120.0
C21A O10A C26A 134(3)
O10A C26A H26D 109.5
O10A C26A H26E 109.5
H26D C26A H26E 109.5
O10A C26A H26F 109.5
H26D C26A H26F 109.5
H26E C26A H26F 109.5
C26 O10 C25 148.1(11)
C408 C407 C412 120.0
C407 C408 C409 120.0
C410 C409 C408 120.0
C409 C410 C411 120.0
C412 C411 C410 120.0
C411 C412 C407 120.0

loop_
_geom_bond_atom_site_label_1
_geom_bond_atom_site_label_2
_geom_bond_distance
Er1 O9 2.218(12)
Er1 O5 2.260(12)
Er1 O6 2.300(12)
Er1 O2 2.319(10)
Er1 O3 2.330(10)
Er1 O1 2.369(12)
Er1 O8 2.370(12)
Er1 O11 2.583(4)
Er1 Er2 3.5455(15)
Er1 Er3 3.6644(16)
Er1 Er4 3.8648(18)
Er2 O12 2.234(11)
Er2 O15 2.283(3)
Er2 O2 2.302(11)
Er2 O14 2.324(13)
Er2 O1 2.333(11)
Er2 O4 2.337(10)
Er2 O11 2.403(3)
Er2 O23 2.801(10)
Er2 Er4 3.6186(14)
Er2 Er3 3.864(2)
Er3 O21 2.223(3)
Er3 O18 2.239(3)
Er3 O1 2.311(11)
Er3 O3 2.313(13)
Er3 O17 2.319(15)
Er3 O4 2.346(11)
Er3 O20 2.371(3)
Er3 Er4 3.5347(13)
Er4 O24 2.233(3)
Er4 O27 2.281(3)
Er4 O26 2.291(11)
Er4 O3 2.341(11)
Er4 O2 2.353(9)
Er4 O4 2.362(11)
Er4 O23 2.402(10)
Er4 O20 2.702(3)
O5 C1 1.27(2)
C1 C5 1.41(2)
C1 C2 1.51(2)
C2 C3 1.53(3)
C2 H2A 0.9900
C2 H2B 0.9900
C3 C4 1.55(3)
C3 H3A 0.9900
C3 H3B 0.9900
C4 C5 1.50(3)
C4 H4A 0.9900
C4 H4B 0.9900
C5 C6 1.43(2)
C6 O6 1.276(19)
C6 C7 1.50(2)
C7 C8 1.40(3)
C7 C12 1.40(2)
C8 C9 1.39(3)
C8 H8 0.9500
C9 C10 1.38(3)
C9 H9 0.9500
C10 C11 1.41(2)
C10 H10 0.9500
C11 C12 1.41(2)
C11 H11 0.9500
C12 O7 1.373(19)
O7 C13 1.40(2)
C13 H13A 0.9800
C13 H13B 0.9800
C13 H13C 0.9800
O8 C14 1.23(2)
C14 C18 1.41(2)
C14 C15 1.52(3)
C15 C16 1.53(3)
C15 H15A 0.9900
C15 H15B 0.9900
C16 C17 1.56(3)
C16 H16A 0.9900
C16 H16B 0.9900
C17 C18 1.52(3)
C17 H17A 0.9900
C17 H17B 0.9900
C18 C19 1.45(2)
C19 C20 1.18(3)
C19 O9 1.34(3)
C19 C20A 1.534(10)
C20 C21 1.3900
C20 C25 1.3900
C21 C22 1.3900
C21 H21 0.9500
C22 C23 1.3900
C22 H22 0.9500
C23 C24 1.3900
C23 H23 0.9500
C24 C25 1.3900
C24 H24 0.9500
C25 O10 1.401(5)
C26 O10 1.400(5)
C26 H26A 0.9800
C26 H26B 0.9800
C26 H26C 0.9800
C20A C21A 1.3900
C20A C25A 1.3900
C21A C22A 1.3900
C21A O10A 1.400(5)
C22A C23A 1.3900
C22A H22A 0.9500
C23A C24A 1.3900
C23A H23A 0.9500
C24A C25A 1.3900
C24A H24A 0.9500
C25A H25A 0.9500
O11 C27 1.3213
C27 C31 1.366(17)
C27 C28 1.5394
C28 C29 1.54(2)
C28 H28A 0.9900
C28 H28B 0.9900
C29 C30 1.55(3)
C29 H29A 0.9900
C29 H29B 0.9900
C30 C31 1.53(3)
C30 H30A 0.9900
C30 H30B 0.9900
C31 C32 1.40(2)
C32 O12 1.280(18)
C32 C33 1.533(16)
C33 C34 1.3561
C33 C38 1.4180
C34 C35 1.39(2)
C34 H34 0.9500
C35 C36 1.40(3)
C35 H35 0.9500
C36 C37 1.36(3)
C36 H36 0.9500
C37 C38 1.42(2)
C37 H37 0.9500
C38 O13 1.3309
O13 C39 1.4787
C39 H39A 0.9800
C39 H39B 0.9800
C39 H39C 0.9800
O14 C40 1.29(2)
C40 C44 1.42(3)
C40 C41 1.53(2)
C41 C42 1.56(3)
C41 H41A 0.9900
C41 H41B 0.9900
C42 C43 1.44(3)
C42 H42A 0.9900
C42 H42B 0.9900
C43 C44 1.53(3)
C43 H43A 0.9900
C43 H43B 0.9900
C44 C45 1.37(3)
C45 O15 1.251(17)
C45 C46 1.475(17)
C46 C51 1.38(3)
C46 C47 1.4126
C47 C48 1.45(3)
C47 H47 0.9500
C48 C49 1.36(4)
C48 H48 0.9500
C49 C50 1.38(3)
C49 H49 0.9500
C50 C51 1.47(2)
C50 H50 0.9500
C51 O16 1.35(3)
O16 C52 1.46(3)
C52 H52A 0.9800
C52 H52B 0.9800
C52 H52C 0.9800
O17 C53 1.279(15)
C53 C57 1.36(3)
C53 C54 1.4518
C54 C55 1.52(4)
C54 H54A 0.9900
C54 H54B 0.9900
C55 C56 1.38(4)
C55 H55A 0.9900
C55 H55B 0.9900
C56 C57 1.52(4)
C56 H56A 0.9900
C56 H56B 0.9900
C57 C58 1.31(2)
C58 O18 1.3552
C58 C59 1.5295
C59 C60 1.4547
C59 C64 1.48(3)
C60 C61 1.44(4)
C60 H60 0.9500
C61 C62 1.24(4)
C61 H61 0.9500
C62 C63 1.53(5)
C62 H62 0.9500
C63 C64 1.45(5)
C63 H63 0.9500
C64 O19 1.44(4)
O19 C65 1.58(4)
C65 H65A 0.9800
C65 H65B 0.9800
C65 H65C 0.9800
O20 C66 1.2823
C66 C70 1.4370
C66 C67 1.4839
C67 C68 1.56(2)
C67 H67A 0.9900
C67 H67B 0.9900
C68 C69 1.54(3)
C68 H68A 0.9900
C68 H68B 0.9900
C69 C70 1.49(2)
C69 H69A 0.9900
C69 H69B 0.9900
C70 C71 1.4573
C71 O21 1.2488
C71 C72 1.5144
C72 C73 1.3475
C72 C77 1.45(3)
C73 C74 1.4934
C73 H73 0.9500
C74 C75 1.34(5)
C74 H74 0.9500
C75 C76 1.42(5)
C75 H75 0.9500
C76 C77 1.49(4)
C76 H76 0.9500
C77 O22 1.25(3)
O22 C78 1.486(18)
C78 H78A 0.9800
C78 H78B 0.9800
C78 H78C 0.9800
O23 C79 1.299(18)
C79 C83 1.391(16)
C79 C80 1.54(2)
C80 C81 1.54(2)
C80 H80A 0.9900
C80 H80B 0.9900
C81 C82 1.53(3)
C81 H81A 0.9900
C81 H81B 0.9900
C82 C83 1.541(17)
C82 H82A 0.9900
C82 H82B 0.9900
C83 C84 1.4025
C84 O24 1.2603
C84 C85 1.5198
C85 C90 1.364(18)
C85 C86 1.4071
C86 C87 1.4375
C86 H86 0.9500
C87 C88 1.37(2)
C87 H87 0.9500
C88 C89 1.39(3)
C88 H88 0.9500
C89 C90 1.38(3)
C89 H89 0.9500
C90 O25 1.38(2)
O25 C91 1.440(13)
C91 H91A 0.9800
C91 H91B 0.9800
C91 H91C 0.9800
O26 C92 1.276(19)
C92 C96 1.423(17)
C92 C93 1.48(2)
C93 C94 1.54(3)
C93 H93A 0.9900
C93 H93B 0.9900
C94 C95 1.46(3)
C94 H94A 0.9900
C94 H94B 0.9900
C95 C96 1.52(2)
C95 H95A 0.9900
C95 H95B 0.9900
C96 C97 1.3847
C97 O27 1.3042
C97 C98A 1.484(9)
C97 C98 1.511(9)
C98 C99 1.3900
C98 C103 1.3900
C99 C100 1.3900
C99 O28 1.41(4)
C100 C101 1.3900
C100 H100 0.9500
C101 C102 1.3900
C101 H101 0.9500
C102 C103 1.3900
C102 H102 0.9500
C103 H103 0.9500
O28 C104 1.53(6)
C104 H10A 0.9800
C104 H10B 0.9800
C104 H10C 0.9800
C98A C99A 1.3900
C98A C13A 1.3900
C99A C10A 1.3900
C99A H99A 0.9500
C10A C11A 1.3900
C10A H10D 0.9500
C11A C12A 1.3900
C11A H11A 0.9500
C12A C13A 1.3900
C12A H12A 0.9500
C13A O28A 1.4280
O28A C14A 1.3455
C14A H14A 0.9800
C14A H14B 0.9800
C14A H14C 0.9800
C300 C301 1.3900
C300 C305 1.3900
C300 C306 1.4840
C301 C302 1.3900
C301 H301 0.9500
C302 C303 1.3900
C302 H302 0.9500
C303 C304 1.3900
C303 H303 0.9500
C304 C305 1.3900
C304 H304 0.9500
C305 H305 0.9500
C306 H1 0.9800
C306 H2 0.9800
C306 H30C 0.9800
C307 C308 1.3900
C307 C312 1.3900
C308 C309 1.3900
C309 C310 1.3900
C310 C311 1.3900
C311 C312 1.3900
O10A C26A 1.587(5)
C26A H26D 0.9800
C26A H26E 0.9800
C26A H26F 0.9800
C407 C408 1.3900
C407 C412 1.3900
C408 C409 1.3900
C409 C410 1.3900
C410 C411 1.3900
C411 C412 1.3900
